data_7063428
loop_
_publ_author_name
'Karata\,s, Mert Olgun'
'\"Ozdemir, Nam\?ik'
'K\"u\,c\"ukbay, Hasan'

_publ_section_title
;
 Synthesis of imidazole-fused pentacyclic pyrrolo[3,4-c]coumarins via
 base-promoted rearrangement of coumarin-substituted N-heterocyclic
 carbene precursors
;
_journal_issue 38
_journal_name_full 'New Journal of Chemistry'
_journal_page_first 16676
_journal_page_last 16682
_journal_paper_doi 10.1039/D4NJ03146F
_journal_volume 48
_journal_year 2024
_chemical_formula_moiety 'C23 H22 N2 O2'
_chemical_formula_sum 'C23 H22 N2 O2'
_chemical_formula_weight 358.42
_space_group_crystal_system orthorhombic
_space_group_IT_number 61
_space_group_name_Hall '-P 2ac 2ab'
_space_group_name_H-M_alt 'P b c a'
_atom_sites_solution_hydrogens geom
_atom_sites_solution_primary direct
_atom_sites_solution_secondary difmap
_audit_creation_method SHELXL-2019/3
_audit_update_record
;
2023-12-17 deposited with the CCDC.	2024-09-02 downloaded from the CCDC.
;
_cell_angle_alpha 90
_cell_angle_beta 90
_cell_angle_gamma 90
_cell_formula_units_Z 8
_cell_length_a 8.9870(9)
_cell_length_b 17.1569(16)
_cell_length_c 24.1034(18)
_cell_measurement_reflns_used 9881
_cell_measurement_temperature 296(2)
_cell_measurement_theta_max 27.97
_cell_measurement_theta_min 1.69
_cell_volume 3716.5(6)
_computing_cell_refinement X-AREA
_computing_data_collection 'X-AREA (Stoe & Cie, 2002)'
_computing_data_reduction 'X-RED32 (Stoe & Cie, 2002)'
_computing_molecular_graphics 'OLEX2 (Dolomanov et al., 2009)'
_computing_publication_material 'OLEX2 (Dolomanov et al., 2009) and PLATON (Spek, 2009)'
_computing_structure_refinement 'SHELXL-2019/3 (Sheldrick, 2015)'
_computing_structure_solution 'SHELXT-2018/2 (Sheldrick, 2015)'
_diffrn_ambient_temperature 296(2)
_diffrn_detector_area_resol_mean 6.67
_diffrn_measured_fraction_theta_full 1.000
_diffrn_measured_fraction_theta_max 1.000
_diffrn_measurement_device_type 'STOE IPDS 2'
_diffrn_measurement_method '\w scans'
_diffrn_radiation_collimation '0.8 mm diameter, multiple pinhole'
_diffrn_radiation_monochromator 'plane graphite'
_diffrn_radiation_type MoK\a
_diffrn_radiation_wavelength 0.71073
_diffrn_reflns_av_R_equivalents 0.0830
_diffrn_reflns_av_unetI/netI 0.0775
_diffrn_reflns_Laue_measured_fraction_full 1.000
_diffrn_reflns_Laue_measured_fraction_max 1.000
_diffrn_reflns_limit_h_max 10
_diffrn_reflns_limit_h_min -10
_diffrn_reflns_limit_k_max 18
_diffrn_reflns_limit_k_min -20
_diffrn_reflns_limit_l_max 28
_diffrn_reflns_limit_l_min -26
_diffrn_reflns_number 15712
_diffrn_reflns_point_group_measured_fraction_full 1.000
_diffrn_reflns_point_group_measured_fraction_max 1.000
_diffrn_reflns_theta_full 25.050
_diffrn_reflns_theta_max 25.050
_diffrn_reflns_theta_min 1.690
_diffrn_source 'sealed X-ray tube, 12 x 0.4 mm long-fine focus'
_exptl_absorpt_coefficient_mu 0.082
_exptl_absorpt_correction_T_max 0.9909
_exptl_absorpt_correction_T_min 0.9610
_exptl_absorpt_correction_type integration
_exptl_absorpt_process_details 'X-RED32 (Stoe & Cie, 2002)'
_exptl_crystal_colour colorless
_exptl_crystal_density_diffrn 1.281
_exptl_crystal_description prism
_exptl_crystal_F_000 1520
_exptl_crystal_size_max 0.620
_exptl_crystal_size_mid 0.430
_exptl_crystal_size_min 0.120
_refine_diff_density_max 0.198
_refine_diff_density_min -0.164
_refine_diff_density_rms 0.030
_refine_ls_extinction_method none
_refine_ls_goodness_of_fit_ref 0.900
_refine_ls_hydrogen_treatment constr
_refine_ls_matrix_type full
_refine_ls_number_parameters 247
_refine_ls_number_reflns 3294
_refine_ls_number_restraints 0
_refine_ls_restrained_S_all 0.900
_refine_ls_R_factor_all 0.1333
_refine_ls_R_factor_gt 0.0514
_refine_ls_shift/su_max 0.000
_refine_ls_shift/su_mean 0.000
_refine_ls_structure_factor_coef Fsqd
_refine_ls_weighting_details 'w=1/[\s^2^(Fo^2^)+(0.0493P)^2^] where P=(Fo^2^+2Fc^2^)/3'
_refine_ls_weighting_scheme calc
_refine_ls_wR_factor_gt 0.0986
_refine_ls_wR_factor_ref 0.1210
_reflns_Friedel_coverage 0.000
_reflns_number_gt 1591
_reflns_number_total 3294
_reflns_threshold_expression 'I > 2\s(I)'
_cod_data_source_file d4nj03146f2.cif
_cod_data_source_block 2a
_cod_depositor_comments 'Adding full bibliography for 7063428--7063431.cif.'
_cod_database_code 7063428
_shelx_shelxl_version_number 2019/3
_shelx_space_group_comment
;
The symmetry employed for this shelxl refinement is uniquely defined
by the following loop, which should always be used as a source of
symmetry information in preference to the above space-group names.
They are only intended as comments.
;
_shelx_estimated_absorpt_t_min 0.951
_shelx_estimated_absorpt_t_max 0.990

loop_
_space_group_symop_operation_xyz
'x, y, z'
'-x+1/2, -y, z+1/2'
'-x, y+1/2, -z+1/2'
'x+1/2, -y+1/2, -z'
'-x, -y, -z'
'x-1/2, y, -z-1/2'
'x, -y-1/2, z-1/2'
'-x-1/2, y-1/2, z'

loop_
_atom_site_label
_atom_site_type_symbol
_atom_site_fract_x
_atom_site_fract_y
_atom_site_fract_z
_atom_site_U_iso_or_equiv
_atom_site_adp_type
_atom_site_occupancy
_atom_site_site_symmetry_order
_atom_site_calc_flag
_atom_site_refinement_flags_posn
_atom_site_refinement_flags_adp
_atom_site_refinement_flags_occupancy
_atom_site_disorder_assembly
_atom_site_disorder_group
O1 O 0.5024(2) 0.62279(11) 0.55534(9) 0.0641(5) Uani 1 1 d . . . . .
O2 O 0.3982(2) 0.58527(12) 0.63406(9) 0.0763(6) Uani 1 1 d . . . . .
N1 N 0.5537(2) 0.40679(14) 0.67905(10) 0.0574(6) Uani 1 1 d . . . . .
N2 N 0.7114(2) 0.39183(13) 0.60852(10) 0.0545(6) Uani 1 1 d . . . . .
C1 C 0.4987(4) 0.5772(2) 0.84480(15) 0.0930(11) Uani 1 1 d . . . . .
H1A H 0.584989 0.552636 0.860479 0.140 Uiso 1 1 calc R U . . .
H1B H 0.429865 0.589956 0.873866 0.140 Uiso 1 1 calc R U . . .
H1C H 0.527842 0.623885 0.825779 0.140 Uiso 1 1 calc R U . . .
C2 C 0.4262(4) 0.5228(2) 0.80482(16) 0.0957(12) Uani 1 1 d . . . . .
H2A H 0.385526 0.479075 0.825368 0.115 Uiso 1 1 calc R U . . .
H2B H 0.343640 0.549631 0.787299 0.115 Uiso 1 1 calc R U . . .
C3 C 0.5229(3) 0.4930(2) 0.76211(14) 0.0821(10) Uani 1 1 d . . . . .
H3A H 0.601525 0.463089 0.779571 0.099 Uiso 1 1 calc R U . . .
H3B H 0.569046 0.536815 0.743344 0.099 Uiso 1 1 calc R U . . .
C4 C 0.4453(3) 0.44050(18) 0.71760(13) 0.0674(9) Uani 1 1 d . . . . .
H4A H 0.391624 0.398873 0.736066 0.081 Uiso 1 1 calc R U . . .
H4B H 0.373859 0.471423 0.696978 0.081 Uiso 1 1 calc R U . . .
C5 C 0.6373(3) 0.33889(17) 0.68838(13) 0.0556(7) Uani 1 1 d . . . . .
C6 C 0.6347(3) 0.28634(19) 0.73215(13) 0.0672(9) Uani 1 1 d . . . . .
H6 H 0.570037 0.292885 0.761912 0.081 Uiso 1 1 calc R U . . .
C7 C 0.7315(4) 0.22404(19) 0.72986(15) 0.0750(9) Uani 1 1 d . . . . .
H7 H 0.732204 0.188116 0.758753 0.090 Uiso 1 1 calc R U . . .
C8 C 0.8282(4) 0.21365(19) 0.68533(16) 0.0746(9) Uani 1 1 d . . . . .
H8 H 0.891222 0.170668 0.685006 0.090 Uiso 1 1 calc R U . . .
C9 C 0.8327(3) 0.26572(18) 0.64158(14) 0.0659(8) Uani 1 1 d . . . . .
H9 H 0.897447 0.258841 0.611874 0.079 Uiso 1 1 calc R U . . .
C10 C 0.7359(3) 0.32888(17) 0.64407(12) 0.0551(7) Uani 1 1 d . . . . .
C11 C 0.7661(3) 0.42367(17) 0.55941(12) 0.0589(8) Uani 1 1 d . . . . .
H11 H 0.840136 0.402832 0.536884 0.071 Uiso 1 1 calc R U . . .
C12 C 0.6895(3) 0.49180(17) 0.55078(12) 0.0533(7) Uani 1 1 d . . . . .
C13 C 0.6982(3) 0.55028(17) 0.50733(12) 0.0539(7) Uani 1 1 d . . . . .
C14 C 0.7942(3) 0.54753(19) 0.46212(13) 0.0664(8) Uani 1 1 d . . . . .
H14 H 0.858668 0.505528 0.458059 0.080 Uiso 1 1 calc R U . . .
C15 C 0.7946(3) 0.6067(2) 0.42316(13) 0.0724(9) Uani 1 1 d . . . . .
H15 H 0.860509 0.604032 0.393457 0.087 Uiso 1 1 calc R U . . .
C16 C 0.6982(3) 0.67036(19) 0.42743(13) 0.0659(9) Uani 1 1 d . . . . .
C17 C 0.7044(4) 0.7336(2) 0.38379(15) 0.0870(11) Uani 1 1 d . . . . .
H17A H 0.734781 0.781733 0.400646 0.131 Uiso 1 1 calc R U . . .
H17B H 0.607808 0.739931 0.367427 0.131 Uiso 1 1 calc R U . . .
H17C H 0.774726 0.719260 0.355580 0.131 Uiso 1 1 calc R U . . .
C18 C 0.5997(3) 0.67496(17) 0.47234(13) 0.0609(8) Uani 1 1 d . . . . .
C19 C 0.4937(4) 0.74265(19) 0.47877(14) 0.0815(10) Uani 1 1 d . . . . .
H19A H 0.426089 0.743621 0.447945 0.122 Uiso 1 1 calc R U . . .
H19B H 0.549084 0.790483 0.479796 0.122 Uiso 1 1 calc R U . . .
H19C H 0.438626 0.736888 0.512639 0.122 Uiso 1 1 calc R U . . .
C20 C 0.6031(3) 0.61446(17) 0.51129(12) 0.0555(7) Uani 1 1 d . . . . .
C21 C 0.4887(3) 0.56926(17) 0.59825(13) 0.0573(8) Uani 1 1 d . . . . .
C22 C 0.5847(3) 0.50308(17) 0.59486(11) 0.0513(7) Uani 1 1 d . . . . .
C23 C 0.6022(3) 0.43880(17) 0.63022(12) 0.0516(7) Uani 1 1 d . . . . .

loop_
_atom_site_aniso_label
_atom_site_aniso_U_11
_atom_site_aniso_U_22
_atom_site_aniso_U_33
_atom_site_aniso_U_23
_atom_site_aniso_U_13
_atom_site_aniso_U_12
O1 0.0709(12) 0.0587(13) 0.0626(13) -0.0030(12) 0.0034(11) 0.0113(10)
O2 0.0759(13) 0.0758(15) 0.0771(15) -0.0035(13) 0.0191(12) 0.0167(12)
N1 0.0520(13) 0.0597(16) 0.0604(16) -0.0015(14) 0.0037(12) -0.0030(12)
N2 0.0543(13) 0.0519(15) 0.0573(16) -0.0050(14) 0.0019(12) 0.0022(12)
C1 0.098(2) 0.095(3) 0.086(3) -0.017(2) -0.015(2) -0.003(2)
C2 0.086(2) 0.099(3) 0.102(3) -0.011(2) 0.011(2) -0.006(2)
C3 0.070(2) 0.103(3) 0.073(2) -0.011(2) 0.0086(18) 0.0021(19)
C4 0.0565(16) 0.073(2) 0.073(2) 0.0033(18) 0.0145(16) 0.0013(16)
C5 0.0512(16) 0.0541(19) 0.062(2) -0.0035(17) -0.0039(15) -0.0060(14)
C6 0.0706(19) 0.066(2) 0.065(2) 0.0038(19) -0.0006(17) -0.0103(18)
C7 0.092(2) 0.057(2) 0.076(2) 0.0040(18) -0.016(2) -0.0083(19)
C8 0.088(2) 0.055(2) 0.080(3) -0.003(2) -0.012(2) 0.0078(18)
C9 0.0690(19) 0.061(2) 0.068(2) -0.0099(19) -0.0066(16) 0.0039(16)
C10 0.0554(16) 0.0498(18) 0.0602(19) -0.0051(16) -0.0065(16) -0.0014(14)
C11 0.0595(16) 0.064(2) 0.0534(18) -0.0078(17) 0.0066(15) 0.0028(15)
C12 0.0509(15) 0.0558(18) 0.0532(18) -0.0088(16) -0.0003(13) -0.0013(14)
C13 0.0539(16) 0.0547(18) 0.0530(19) -0.0062(16) -0.0052(14) -0.0034(14)
C14 0.0671(19) 0.070(2) 0.062(2) -0.0021(19) 0.0073(16) 0.0025(16)
C15 0.074(2) 0.083(2) 0.060(2) 0.000(2) 0.0064(16) -0.009(2)
C16 0.073(2) 0.063(2) 0.062(2) 0.0014(18) -0.0118(17) -0.0150(18)
C17 0.104(3) 0.082(3) 0.075(2) 0.010(2) -0.008(2) -0.012(2)
C18 0.0650(18) 0.0559(19) 0.062(2) -0.0068(18) -0.0113(16) -0.0052(16)
C19 0.103(2) 0.065(2) 0.076(2) -0.001(2) -0.014(2) 0.0097(19)
C20 0.0575(16) 0.057(2) 0.0525(18) -0.0074(17) -0.0036(15) -0.0005(15)
C21 0.0559(16) 0.056(2) 0.060(2) -0.0064(17) -0.0048(16) -0.0018(15)
C22 0.0465(14) 0.0539(18) 0.0537(17) -0.0068(16) -0.0018(13) 0.0016(14)
C23 0.0431(14) 0.0576(18) 0.0541(18) -0.0099(17) 0.0024(13) -0.0030(14)

loop_
_atom_type_symbol
_atom_type_description
_atom_type_scat_dispersion_real
_atom_type_scat_dispersion_imag
_atom_type_scat_source
C C 0.0033 0.0016 'International Tables Vol C Tables 4.2.6.8 and 6.1.1.4'
H H 0.0000 0.0000 'International Tables Vol C Tables 4.2.6.8 and 6.1.1.4'
N N 0.0061 0.0033 'International Tables Vol C Tables 4.2.6.8 and 6.1.1.4'
O O 0.0106 0.0060 'International Tables Vol C Tables 4.2.6.8 and 6.1.1.4'

loop_
_geom_angle_atom_site_label_1
_geom_angle_atom_site_label_2
_geom_angle_atom_site_label_3
_geom_angle
_geom_angle_site_symmetry_1
_geom_angle_site_symmetry_3
_geom_angle_publ_flag
C21 O1 C20 123.6(2) . . ?
C23 N1 C5 107.4(2) . . ?
C23 N1 C4 126.7(2) . . ?
C5 N1 C4 125.6(3) . . ?
C23 N2 C11 110.2(2) . . ?
C23 N2 C10 109.5(2) . . ?
C11 N2 C10 140.2(2) . . ?
C2 C1 H1A 109.5 . . ?
C2 C1 H1B 109.5 . . ?
H1A C1 H1B 109.5 . . ?
C2 C1 H1C 109.5 . . ?
H1A C1 H1C 109.5 . . ?
H1B C1 H1C 109.5 . . ?
C3 C2 C1 114.8(3) . . ?
C3 C2 H2A 108.6 . . ?
C1 C2 H2A 108.6 . . ?
C3 C2 H2B 108.6 . . ?
C1 C2 H2B 108.6 . . ?
H2A C2 H2B 107.5 . . ?
C2 C3 C4 115.2(3) . . ?
C2 C3 H3A 108.5 . . ?
C4 C3 H3A 108.5 . . ?
C2 C3 H3B 108.5 . . ?
C4 C3 H3B 108.5 . . ?
H3A C3 H3B 107.5 . . ?
N1 C4 C3 111.5(2) . . ?
N1 C4 H4A 109.3 . . ?
C3 C4 H4A 109.3 . . ?
N1 C4 H4B 109.3 . . ?
C3 C4 H4B 109.3 . . ?
H4A C4 H4B 108.0 . . ?
C6 C5 C10 120.8(3) . . ?
C6 C5 N1 130.6(3) . . ?
C10 C5 N1 108.6(3) . . ?
C7 C6 C5 117.5(3) . . ?
C7 C6 H6 121.2 . . ?
C5 C6 H6 121.2 . . ?
C6 C7 C8 121.6(3) . . ?
C6 C7 H7 119.2 . . ?
C8 C7 H7 119.2 . . ?
C9 C8 C7 121.6(3) . . ?
C9 C8 H8 119.2 . . ?
C7 C8 H8 119.2 . . ?
C8 C9 C10 116.9(3) . . ?
C8 C9 H9 121.6 . . ?
C10 C9 H9 121.6 . . ?
C9 C10 N2 132.4(3) . . ?
C9 C10 C5 121.7(3) . . ?
N2 C10 C5 105.9(2) . . ?
C12 C11 N2 106.6(2) . . ?
C12 C11 H11 126.7 . . ?
N2 C11 H11 126.7 . . ?
C11 C12 C22 109.4(3) . . ?
C11 C12 C13 132.1(3) . . ?
C22 C12 C13 118.5(2) . . ?
C14 C13 C20 117.4(3) . . ?
C14 C13 C12 125.1(3) . . ?
C20 C13 C12 117.5(3) . . ?
C15 C14 C13 120.6(3) . . ?
C15 C14 H14 119.7 . . ?
C13 C14 H14 119.7 . . ?
C14 C15 C16 121.4(3) . . ?
C14 C15 H15 119.3 . . ?
C16 C15 H15 119.3 . . ?
C15 C16 C18 119.5(3) . . ?
C15 C16 C17 119.1(3) . . ?
C18 C16 C17 121.4(3) . . ?
C16 C17 H17A 109.5 . . ?
C16 C17 H17B 109.5 . . ?
H17A C17 H17B 109.5 . . ?
C16 C17 H17C 109.5 . . ?
H17A C17 H17C 109.5 . . ?
H17B C17 H17C 109.5 . . ?
C20 C18 C16 117.6(3) . . ?
C20 C18 C19 121.0(3) . . ?
C16 C18 C19 121.4(3) . . ?
C18 C19 H19A 109.5 . . ?
C18 C19 H19B 109.5 . . ?
H19A C19 H19B 109.5 . . ?
C18 C19 H19C 109.5 . . ?
H19A C19 H19C 109.5 . . ?
H19B C19 H19C 109.5 . . ?
C13 C20 C18 123.5(3) . . ?
C13 C20 O1 121.8(3) . . ?
C18 C20 O1 114.7(3) . . ?
O2 C21 O1 116.0(3) . . ?
O2 C21 C22 128.6(3) . . ?
O1 C21 C22 115.4(3) . . ?
C23 C22 C21 131.1(3) . . ?
C23 C22 C12 105.7(2) . . ?
C21 C22 C12 123.2(3) . . ?
N1 C23 N2 108.6(2) . . ?
N1 C23 C22 143.3(3) . . ?
N2 C23 C22 108.1(2) . . ?

loop_
_geom_bond_atom_site_label_1
_geom_bond_atom_site_label_2
_geom_bond_distance
_geom_bond_site_symmetry_2
_geom_bond_publ_flag
O1 C21 1.389(3) . ?
O1 C20 1.402(3) . ?
O2 C21 1.217(3) . ?
N1 C23 1.370(3) . ?
N1 C5 1.405(3) . ?
N1 C4 1.465(3) . ?
N2 C23 1.373(3) . ?
N2 C11 1.394(3) . ?
N2 C10 1.396(3) . ?
C1 C2 1.491(4) . ?
C1 H1A 0.9600 . ?
C1 H1B 0.9600 . ?
C1 H1C 0.9600 . ?
C2 C3 1.441(4) . ?
C2 H2A 0.9700 . ?
C2 H2B 0.9700 . ?
C3 C4 1.565(4) . ?
C3 H3A 0.9700 . ?
C3 H3B 0.9700 . ?
C4 H4A 0.9700 . ?
C4 H4B 0.9700 . ?
C5 C6 1.388(4) . ?
C5 C10 1.398(4) . ?
C6 C7 1.379(4) . ?
C6 H6 0.9300 . ?
C7 C8 1.393(4) . ?
C7 H7 0.9300 . ?
C8 C9 1.383(4) . ?
C8 H8 0.9300 . ?
C9 C10 1.391(4) . ?
C9 H9 0.9300 . ?
C11 C12 1.373(4) . ?
C11 H11 0.9300 . ?
C12 C22 1.432(4) . ?
C12 C13 1.452(4) . ?
C13 C14 1.391(4) . ?
C13 C20 1.397(4) . ?
C14 C15 1.382(4) . ?
C14 H14 0.9300 . ?
C15 C16 1.399(4) . ?
C15 H15 0.9300 . ?
C16 C18 1.401(4) . ?
C16 C17 1.512(4) . ?
C17 H17A 0.9600 . ?
C17 H17B 0.9600 . ?
C17 H17C 0.9600 . ?
C18 C20 1.400(4) . ?
C18 C19 1.510(4) . ?
C19 H19A 0.9600 . ?
C19 H19B 0.9600 . ?
C19 H19C 0.9600 . ?
C21 C22 1.429(4) . ?
C22 C23 1.403(4) . ?

loop_
_geom_torsion_atom_site_label_1
_geom_torsion_atom_site_label_2
_geom_torsion_atom_site_label_3
_geom_torsion_atom_site_label_4
_geom_torsion
_geom_torsion_site_symmetry_1
_geom_torsion_site_symmetry_2
_geom_torsion_site_symmetry_3
_geom_torsion_site_symmetry_4
_geom_torsion_publ_flag
C1 C2 C3 C4 -176.0(3) . . . . ?
C23 N1 C4 C3 -89.8(3) . . . . ?
C5 N1 C4 C3 83.7(3) . . . . ?
C2 C3 C4 N1 -174.5(3) . . . . ?
C23 N1 C5 C6 178.4(3) . . . . ?
C4 N1 C5 C6 3.8(5) . . . . ?
C23 N1 C5 C10 -1.1(3) . . . . ?
C4 N1 C5 C10 -175.6(2) . . . . ?
C10 C5 C6 C7 -0.6(4) . . . . ?
N1 C5 C6 C7 -180.0(3) . . . . ?
C5 C6 C7 C8 -0.3(4) . . . . ?
C6 C7 C8 C9 0.6(5) . . . . ?
C7 C8 C9 C10 -0.1(4) . . . . ?
C8 C9 C10 N2 179.3(3) . . . . ?
C8 C9 C10 C5 -0.7(4) . . . . ?
C23 N2 C10 C9 -179.9(3) . . . . ?
C11 N2 C10 C9 -3.3(5) . . . . ?
C23 N2 C10 C5 0.1(3) . . . . ?
C11 N2 C10 C5 176.7(3) . . . . ?
C6 C5 C10 C9 1.1(4) . . . . ?
N1 C5 C10 C9 -179.4(2) . . . . ?
C6 C5 C10 N2 -178.9(2) . . . . ?
N1 C5 C10 N2 0.6(3) . . . . ?
C23 N2 C11 C12 0.2(3) . . . . ?
C10 N2 C11 C12 -176.4(3) . . . . ?
N2 C11 C12 C22 -0.2(3) . . . . ?
N2 C11 C12 C13 179.3(3) . . . . ?
C11 C12 C13 C14 0.4(5) . . . . ?
C22 C12 C13 C14 179.8(3) . . . . ?
C11 C12 C13 C20 -179.4(3) . . . . ?
C22 C12 C13 C20 0.0(4) . . . . ?
C20 C13 C14 C15 0.3(4) . . . . ?
C12 C13 C14 C15 -179.5(3) . . . . ?
C13 C14 C15 C16 -0.7(5) . . . . ?
C14 C15 C16 C18 0.6(4) . . . . ?
C14 C15 C16 C17 179.6(3) . . . . ?
C15 C16 C18 C20 0.0(4) . . . . ?
C17 C16 C18 C20 -178.9(3) . . . . ?
C15 C16 C18 C19 179.9(3) . . . . ?
C17 C16 C18 C19 0.9(4) . . . . ?
C14 C13 C20 C18 0.3(4) . . . . ?
C12 C13 C20 C18 -179.9(3) . . . . ?
C14 C13 C20 O1 -179.9(2) . . . . ?
C12 C13 C20 O1 -0.1(4) . . . . ?
C16 C18 C20 C13 -0.5(4) . . . . ?
C19 C18 C20 C13 179.7(3) . . . . ?
C16 C18 C20 O1 179.7(2) . . . . ?
C19 C18 C20 O1 -0.2(4) . . . . ?
C21 O1 C20 C13 0.3(4) . . . . ?
C21 O1 C20 C18 -179.9(2) . . . . ?
C20 O1 C21 O2 178.7(2) . . . . ?
C20 O1 C21 C22 -0.4(3) . . . . ?
O2 C21 C22 C23 0.5(5) . . . . ?
O1 C21 C22 C23 179.5(3) . . . . ?
O2 C21 C22 C12 -178.6(3) . . . . ?
O1 C21 C22 C12 0.4(4) . . . . ?
C11 C12 C22 C23 0.1(3) . . . . ?
C13 C12 C22 C23 -179.5(2) . . . . ?
C11 C12 C22 C21 179.3(2) . . . . ?
C13 C12 C22 C21 -0.2(4) . . . . ?
C5 N1 C23 N2 1.2(3) . . . . ?
C4 N1 C23 N2 175.6(2) . . . . ?
C5 N1 C23 C22 -176.2(3) . . . . ?
C4 N1 C23 C22 -1.7(5) . . . . ?
C11 N2 C23 N1 -178.5(2) . . . . ?
C10 N2 C23 N1 -0.9(3) . . . . ?
C11 N2 C23 C22 -0.2(3) . . . . ?
C10 N2 C23 C22 177.5(2) . . . . ?
C21 C22 C23 N1 -1.8(6) . . . . ?
C12 C22 C23 N1 177.5(3) . . . . ?
C21 C22 C23 N2 -179.1(3) . . . . ?
C12 C22 C23 N2 0.1(3) . . . . ?
